data_7127992
loop_
_publ_author_name
'Shi, Shuangshuang'
'Lin, Chensheng'
'Zhao, Dan'
'Luo, Min'
'Cao, Liling'
'Peng, Guang'
'Ye, Ning'

_publ_section_title
;
 Unexpected aliovalent cation substitution between two NLO materials
 LiBa<sub>3</sub>Bi<sub>6</sub>(SeO<sub>3</sub>)<sub>7</sub>F<sub>11</sub>
 and
 Ba<sub>3</sub>Bi<sub>6.5</sub>(SeO<sub>3</sub>)<sub>7</sub>F<sub>10.5</sub>O<sub>0.5</sub>.
;
_journal_issue 24
_journal_name_full 'Chemical communications (Cambridge, England)'
_journal_page_first 2982
_journal_page_last 2985
_journal_paper_doi 10.1039/d1cc00346a
_journal_volume 57
_journal_year 2021
_chemical_formula_sum 'Ba3 Bi6.5 F10.5 O21.5 Se7'
_chemical_formula_weight 2866.55
_space_group_crystal_system trigonal
_space_group_IT_number 157
_space_group_name_Hall 'P 3 -2'
_space_group_name_H-M_alt 'P 3 1 m'
_audit_creation_method SHELXL-2016/6
_audit_update_record
;
2021-01-20 deposited with the CCDC.	2021-02-22 downloaded from the CCDC.
;
_cell_angle_alpha 90
_cell_angle_beta 90
_cell_angle_gamma 120
_cell_formula_units_Z 1
_cell_length_a 9.479(3)
_cell_length_b 9.479(3)
_cell_length_c 9.566(4)
_cell_measurement_reflns_used 1922
_cell_measurement_temperature 296(2)
_cell_measurement_theta_max 27.4045
_cell_measurement_theta_min 2.4810
_cell_volume 744.4(5)
_computing_structure_refinement 'SHELXL-2016/6 (Sheldrick, 2016)'
_diffrn_ambient_temperature 296(2)
_diffrn_measured_fraction_theta_full 0.998
_diffrn_measured_fraction_theta_max 0.998
_diffrn_measurement_device_type
;
Saturn724+ (2x2 bin mode)
;
_diffrn_measurement_method CCD_Profile_fitting
_diffrn_radiation_type MoK\a
_diffrn_radiation_wavelength 0.71073
_diffrn_reflns_av_R_equivalents 0.0485
_diffrn_reflns_av_unetI/netI 0.0572
_diffrn_reflns_Laue_measured_fraction_full 0.998
_diffrn_reflns_Laue_measured_fraction_max 0.998
_diffrn_reflns_limit_h_max 11
_diffrn_reflns_limit_h_min -11
_diffrn_reflns_limit_k_max 10
_diffrn_reflns_limit_k_min -10
_diffrn_reflns_limit_l_max 11
_diffrn_reflns_limit_l_min -11
_diffrn_reflns_number 3973
_diffrn_reflns_point_group_measured_fraction_full 0.988
_diffrn_reflns_point_group_measured_fraction_max 0.988
_diffrn_reflns_theta_full 24.975
_diffrn_reflns_theta_max 24.975
_diffrn_reflns_theta_min 2.481
_exptl_absorpt_coefficient_mu 50.867
_exptl_absorpt_correction_T_max 1.0000
_exptl_absorpt_correction_T_min 0.6679
_exptl_absorpt_correction_type multi-scan
_exptl_crystal_colour White
_exptl_crystal_density_diffrn 6.395
_exptl_crystal_density_method 'not measured'
_exptl_crystal_description Prism
_exptl_crystal_F_000 1212
_exptl_crystal_size_max 0.1000
_exptl_crystal_size_mid 0.1000
_exptl_crystal_size_min 0.1000
_refine_diff_density_max 1.507
_refine_diff_density_min -1.442
_refine_diff_density_rms 0.263
_refine_ls_abs_structure_details
;
 Flack x determined using 409 quotients [(I+)-(I-)]/[(I+)+(I-)]
 (Parsons, Flack and Wagner, Acta Cryst. B69 (2013) 249-259).
;
_refine_ls_abs_structure_Flack 0.031(11)
_refine_ls_extinction_coef 0.00165(18)
_refine_ls_extinction_expression Fc^*^=kFc[1+0.001xFc^2^\l^3^/sin(2\q)]^-1/4^
_refine_ls_extinction_method 'SHELXL-2016/6 (Sheldrick 2016)'
_refine_ls_goodness_of_fit_ref 1.130
_refine_ls_hydrogen_treatment undef
_refine_ls_matrix_type full
_refine_ls_number_parameters 95
_refine_ls_number_reflns 969
_refine_ls_number_restraints 13
_refine_ls_restrained_S_all 1.127
_refine_ls_R_factor_all 0.0326
_refine_ls_R_factor_gt 0.0312
_refine_ls_shift/su_max 0.000
_refine_ls_shift/su_mean 0.000
_refine_ls_structure_factor_coef Fsqd
_refine_ls_weighting_details 'w=1/[\s^2^(Fo^2^)+(0.0126P)^2^+5.1372P] where P=(Fo^2^+2Fc^2^)/3'
_refine_ls_weighting_scheme calc
_refine_ls_wR_factor_gt 0.0646
_refine_ls_wR_factor_ref 0.0650
_reflns_Friedel_coverage 0.962
_reflns_Friedel_fraction_full 0.977
_reflns_Friedel_fraction_max 0.977
_reflns_number_gt 934
_reflns_number_total 969
_reflns_threshold_expression 'I > 2\s(I)'
_cod_data_source_file d1cc00346a2.cif
_cod_data_source_block a
_cod_depositor_comments
;
The following automatic conversions were performed:

data item '_exptl_absorpt_correction_type' value 'Multi-scan' was
changed to 'multi-scan' in accordance with the
/home/data/users/saulius/crontab/automatic-downloads/rss-feeds/RSC/lib/dictionaries/cif_core.dic
dictionary named 'cif_core.dic' version 2.4.2 last updated on
2011-04-26.

Automatic conversion script
Id: cif_fix_values 7556 2019-12-06 15:28:31Z antanas 

 Adding full bibliography for 7127991--7127992.cif.
;
_cod_original_formula_sum 'Ba3 Bi6.50 F10.50 O21.50 Se7'
_cod_database_code 7127992
_shelx_shelxl_version_number 2016/6
_shelx_space_group_comment
;
The symmetry employed for this shelxl refinement is uniquely defined
by the following loop, which should always be used as a source of
symmetry information in preference to the above space-group names.
They are only intended as comments.
;
_shelx_estimated_absorpt_t_min 0.6679
_shelx_estimated_absorpt_t_max 1.0000

loop_
_space_group_symop_operation_xyz
'x, y, z'
'-y, x-y, z'
'-x+y, -x, z'
'y, x, z'
'x-y, -y, z'
'-x, -x+y, z'

loop_
_atom_site_label
_atom_site_type_symbol
_atom_site_fract_x
_atom_site_fract_y
_atom_site_fract_z
_atom_site_U_iso_or_equiv
_atom_site_adp_type
_atom_site_occupancy
_atom_site_site_symmetry_order
_atom_site_calc_flag
_atom_site_refinement_flags_posn
_atom_site_refinement_flags_adp
_atom_site_refinement_flags_occupancy
_atom_site_disorder_assembly
_atom_site_disorder_group
Bi1 Bi 0.24573(14) 1.000000 0.27295(13) 0.0141(4) Uani 1 2 d S T P . .
Bi2 Bi 0.26128(19) 1.000000 -0.15876(15) 0.0284(5) Uani 1 2 d S T P . .
Ba1 Ba 0.5871(2) 1.000000 0.5520(3) 0.0160(5) Uani 1 2 d S T P . .
Se1 Se 0.333333 0.666667 0.2677(5) 0.0161(10) Uani 1 3 d S T P . .
Se2 Se 0.333333 0.666667 -0.2115(5) 0.0107(9) Uani 1 3 d S T P . .
Se3 Se 0.6170(4) 1.000000 0.0467(4) 0.0117(7) Uani 1 2 d S T P . .
F1 F 0.000000 1.000000 0.215(5) 0.039(12) Uani 1 6 d S T P . .
O2 O 0.2888(19) 0.7962(19) -0.2984(17) 0.013(4) Uani 1 1 d . U . . .
O1 O 0.8096(19) 1.163(2) 0.0321(19) 0.020(4) Uani 1 1 d . . . . .
O3 O 0.532(3) 1.000000 -0.104(3) 0.028(7) Uani 1 2 d S T P . .
O4 O 0.339(2) 0.826(2) 0.353(2) 0.029(5) Uani 1 1 d . U . . .
F2 F 0.000000 0.748(2) 0.325(3) 0.030(6) Uani 1 2 d S T P . .
O5 O 0.000000 1.000000 -0.060(6) 0.053(16) Uani 0.5 6 d S T P . .
F5 F 0.000000 1.000000 -0.060(6) 0.053(16) Uani 0.5 6 d S T P . .
Bi3 Bi 0.000000 1.042(2) -0.410(2) 0.109(11) Uani 0.1667 2 d S T P . .
F3 F 0.000000 0.830(3) -0.286(3) 0.050(8) Uani 1 2 d S T P . .
F4 F 0.236(2) 1.000000 0.491(2) 0.041(7) Uani 1 2 d S T P . .

loop_
_atom_site_aniso_label
_atom_site_aniso_U_11
_atom_site_aniso_U_22
_atom_site_aniso_U_33
_atom_site_aniso_U_23
_atom_site_aniso_U_13
_atom_site_aniso_U_12
Bi1 0.0137(6) 0.0105(8) 0.0170(8) 0.000 0.0020(5) 0.0053(4)
Bi2 0.0459(10) 0.0113(9) 0.0163(8) 0.000 -0.0008(7) 0.0057(4)
Ba1 0.0186(9) 0.0105(11) 0.0162(11) 0.000 -0.0030(9) 0.0052(5)
Se1 0.0113(14) 0.0113(14) 0.026(3) 0.000 0.000 0.0057(7)
Se2 0.0090(13) 0.0090(13) 0.014(2) 0.000 0.000 0.0045(6)
Se3 0.0086(13) 0.0098(17) 0.0171(17) 0.000 0.0018(13) 0.0049(8)
F1 0.010(12) 0.010(12) 0.10(4) 0.000 0.000 0.005(6)
O2 0.017(8) 0.019(8) 0.010(8) 0.007(7) 0.001(7) 0.014(7)
O1 0.012(9) 0.017(10) 0.025(11) -0.001(8) 0.004(8) 0.004(8)
O3 0.024(11) 0.039(19) 0.026(16) 0.000 -0.003(11) 0.019(9)
O4 0.027(9) 0.020(9) 0.049(10) -0.006(8) -0.015(8) 0.019(8)
F2 0.005(12) 0.028(10) 0.047(17) -0.001(11) 0.000 0.003(6)
O5 0.027(18) 0.027(18) 0.11(5) 0.000 0.000 0.014(9)
F5 0.027(18) 0.027(18) 0.11(5) 0.000 0.000 0.014(9)
Bi3 0.022(7) 0.11(2) 0.160(15) -0.093(15) 0.000 0.011(3)
F3 0.065(19) 0.045(12) 0.046(18) -0.021(12) 0.000 0.032(10)
F4 0.040(12) 0.048(16) 0.038(16) 0.000 0.018(10) 0.024(8)

loop_
_atom_type_symbol
_atom_type_description
_atom_type_scat_dispersion_real
_atom_type_scat_dispersion_imag
_atom_type_scat_source
Ba Ba -0.3244 2.2819 'International Tables Vol C Tables 4.2.6.8 and 6.1.1.4'
Bi Bi -4.1077 10.2566 'International Tables Vol C Tables 4.2.6.8 and 6.1.1.4'
F F 0.0171 0.0103 'International Tables Vol C Tables 4.2.6.8 and 6.1.1.4'
O O 0.0106 0.0060 'International Tables Vol C Tables 4.2.6.8 and 6.1.1.4'
Se Se -0.0929 2.2259 'International Tables Vol C Tables 4.2.6.8 and 6.1.1.4'

loop_
_geom_angle_atom_site_label_1
_geom_angle_atom_site_label_2
_geom_angle_atom_site_label_3
_geom_angle
_geom_angle_site_symmetry_1
_geom_angle_site_symmetry_3
_geom_angle_publ_flag
F4 Bi1 O4 73.0(7) . . ?
F4 Bi1 O4 73.0(7) . 5_675 ?
O4 Bi1 O4 74.7(9) . 5_675 ?
F4 Bi1 F1 100.7(14) . . ?
O4 Bi1 F1 141.3(6) . . ?
O4 Bi1 F1 141.3(6) 5_675 . ?
F4 Bi1 F2 76.7(7) . . ?
O4 Bi1 F2 75.8(6) . . ?
O4 Bi1 F2 142.6(7) 5_675 . ?
F1 Bi1 F2 65.8(6) . . ?
F4 Bi1 F2 76.7(7) . 2_675 ?
O4 Bi1 F2 142.6(7) . 2_675 ?
O4 Bi1 F2 75.8(6) 5_675 2_675 ?
F1 Bi1 F2 65.8(6) . 2_675 ?
F2 Bi1 F2 118.0(9) . 2_675 ?
F4 Bi1 Bi3 29.9(7) . 3_466 ?
O4 Bi1 Bi3 96.6(6) . 3_466 ?
O4 Bi1 Bi3 96.6(6) 5_675 3_466 ?
F1 Bi1 Bi3 70.8(12) . 3_466 ?
F2 Bi1 Bi3 64.6(6) . 3_466 ?
F2 Bi1 Bi3 64.6(6) 2_675 3_466 ?
F4 Bi1 Ba1 53.1(7) . . ?
O4 Bi1 Ba1 39.9(5) . . ?
O4 Bi1 Ba1 39.9(5) 5_675 . ?
F1 Bi1 Ba1 153.8(12) . . ?
F2 Bi1 Ba1 103.4(5) . . ?
F2 Bi1 Ba1 103.4(5) 2_675 . ?
Bi3 Bi1 Ba1 83.0(3) 3_466 . ?
O1 Bi2 O1 81.1(8) 3_575 4_455 ?
O1 Bi2 O2 149.1(6) 3_575 . ?
O1 Bi2 O2 88.6(5) 4_455 . ?
O1 Bi2 O2 88.6(5) 3_575 5_675 ?
O1 Bi2 O2 149.1(6) 4_455 5_675 ?
O2 Bi2 O2 85.4(7) . 5_675 ?
O1 Bi2 F3 136.6(6) 3_575 . ?
O1 Bi2 F3 89.8(7) 4_455 . ?
O2 Bi2 F3 71.9(6) . . ?
O2 Bi2 F3 116.7(7) 5_675 . ?
O1 Bi2 F3 89.8(7) 3_575 2_675 ?
O1 Bi2 F3 136.6(6) 4_455 2_675 ?
O2 Bi2 F3 116.7(7) . 2_675 ?
O2 Bi2 F3 71.9(6) 5_675 2_675 ?
F3 Bi2 F3 68.2(12) . 2_675 ?
O1 Bi2 O3 81.9(6) 3_575 . ?
O1 Bi2 O3 81.9(6) 4_455 . ?
O2 Bi2 O3 67.8(5) . . ?
O2 Bi2 O3 67.8(5) 5_675 . ?
F3 Bi2 O3 138.9(6) . . ?
F3 Bi2 O3 138.9(6) 2_675 . ?
O1 Bi2 O5 73.6(10) 3_575 . ?
O1 Bi2 O5 73.6(10) 4_455 . ?
O2 Bi2 O5 131.1(6) . . ?
O2 Bi2 O5 131.1(6) 5_675 . ?
F3 Bi2 O5 63.2(11) . . ?
F3 Bi2 O5 63.2(11) 2_675 . ?
O3 Bi2 O5 147.5(14) . . ?
O1 Bi2 Bi3 124.5(5) 3_575 3_465 ?
O1 Bi2 Bi3 124.5(5) 4_455 3_465 ?
O2 Bi2 Bi3 85.2(5) . 3_465 ?
O2 Bi2 Bi3 85.2(5) 5_675 3_465 ?
F3 Bi2 Bi3 36.3(6) . 3_465 ?
F3 Bi2 Bi3 36.3(6) 2_675 3_465 ?
O3 Bi2 Bi3 142.4(8) . 3_465 ?
O5 Bi2 Bi3 70.0(13) . 3_465 ?
O1 Bi2 Bi3 123.9(5) 3_575 2_675 ?
O1 Bi2 Bi3 115.8(5) 4_455 2_675 ?
O2 Bi2 Bi3 86.7(4) . 2_675 ?
O2 Bi2 Bi3 94.1(4) 5_675 2_675 ?
F3 Bi2 Bi3 29.2(7) . 2_675 ?
F3 Bi2 Bi3 40.0(6) 2_675 2_675 ?
O3 Bi2 Bi3 149.2(6) . 2_675 ?
O5 Bi2 Bi3 63.0(13) . 2_675 ?
Bi3 Bi2 Bi3 9.0(5) 3_465 2_675 ?
O1 Bi2 Bi3 115.8(5) 3_575 . ?
O1 Bi2 Bi3 123.9(5) 4_455 . ?
O2 Bi2 Bi3 94.1(4) . . ?
O2 Bi2 Bi3 86.7(4) 5_675 . ?
F3 Bi2 Bi3 40.0(6) . . ?
F3 Bi2 Bi3 29.2(7) 2_675 . ?
O3 Bi2 Bi3 149.2(6) . . ?
O5 Bi2 Bi3 63.0(13) . . ?
Bi3 Bi2 Bi3 9.0(5) 3_465 . ?
Bi3 Bi2 Bi3 10.9(6) 2_675 . ?
F2 Ba1 F3 88.8(8) 3_565 3_566 ?
F2 Ba1 O4 76.2(6) 3_565 5_675 ?
F3 Ba1 O4 145.5(4) 3_566 5_675 ?
F2 Ba1 O4 76.2(6) 3_565 . ?
F3 Ba1 O4 145.5(4) 3_566 . ?
O4 Ba1 O4 60.8(8) 5_675 . ?
F2 Ba1 O2 106.7(4) 3_565 4_566 ?
F3 Ba1 O2 62.5(4) 3_566 4_566 ?
O4 Ba1 O2 91.9(5) 5_675 4_566 ?
O4 Ba1 O2 151.5(5) . 4_566 ?
F2 Ba1 O2 106.7(4) 3_565 3_566 ?
F3 Ba1 O2 62.5(4) 3_566 3_566 ?
O4 Ba1 O2 151.5(5) 5_675 3_566 ?
O4 Ba1 O2 91.9(5) . 3_566 ?
O2 Ba1 O2 113.4(7) 4_566 3_566 ?
F2 Ba1 O2 141.1(4) 3_565 5_676 ?
F3 Ba1 O2 104.9(6) 3_566 5_676 ?
O4 Ba1 O2 72.1(6) 5_675 5_676 ?
O4 Ba1 O2 106.2(5) . 5_676 ?
O2 Ba1 O2 53.4(6) 4_566 5_676 ?
O2 Ba1 O2 112.0(5) 3_566 5_676 ?
F2 Ba1 O2 141.1(4) 3_565 1_556 ?
F3 Ba1 O2 104.9(6) 3_566 1_556 ?
O4 Ba1 O2 106.2(5) 5_675 1_556 ?
O4 Ba1 O2 72.1(6) . 1_556 ?
O2 Ba1 O2 112.0(5) 4_566 1_556 ?
O2 Ba1 O2 53.4(6) 3_566 1_556 ?
O2 Ba1 O2 70.9(6) 5_676 1_556 ?
F2 Ba1 Se2 129.63(12) 3_565 1_556 ?
F3 Ba1 Se2 80.8(4) 3_566 1_556 ?
O4 Ba1 Se2 132.5(4) 5_675 1_556 ?
O4 Ba1 Se2 85.2(4) . 1_556 ?
O2 Ba1 Se2 111.3(3) 4_566 1_556 ?
O2 Ba1 Se2 26.9(3) 3_566 1_556 ?
O2 Ba1 Se2 88.9(3) 5_676 1_556 ?
O2 Ba1 Se2 27.1(3) 1_556 1_556 ?
F2 Ba1 Se2 129.63(12) 3_565 4_566 ?
F3 Ba1 Se2 80.8(4) 3_566 4_566 ?
O4 Ba1 Se2 85.2(4) 5_675 4_566 ?
O4 Ba1 Se2 132.5(4) . 4_566 ?
O2 Ba1 Se2 26.9(3) 4_566 4_566 ?
O2 Ba1 Se2 111.3(3) 3_566 4_566 ?
O2 Ba1 Se2 27.1(3) 5_676 4_566 ?
O2 Ba1 Se2 88.9(3) 1_556 4_566 ?
Se2 Ba1 Se2 97.29(11) 1_556 4_566 ?
F2 Ba1 Bi3 60.5(6) 3_565 1_656 ?
F3 Ba1 Bi3 28.9(6) 3_566 1_656 ?
O4 Ba1 Bi3 123.6(5) 5_675 1_656 ?
O4 Ba1 Bi3 130.3(5) . 1_656 ?
O2 Ba1 Bi3 70.1(4) 4_566 1_656 ?
O2 Ba1 Bi3 79.2(4) 3_566 1_656 ?
O2 Ba1 Bi3 122.6(4) 5_676 1_656 ?
O2 Ba1 Bi3 130.2(5) 1_556 1_656 ?
Se2 Ba1 Bi3 103.5(3) 1_556 1_656 ?
Se2 Ba1 Bi3 95.5(3) 4_566 1_656 ?
F2 Ba1 Bi3 60.5(6) 3_565 2_776 ?
F3 Ba1 Bi3 28.9(6) 3_566 2_776 ?
O4 Ba1 Bi3 130.3(5) 5_675 2_776 ?
O4 Ba1 Bi3 123.6(5) . 2_776 ?
O2 Ba1 Bi3 79.2(5) 4_566 2_776 ?
O2 Ba1 Bi3 70.1(4) 3_566 2_776 ?
O2 Ba1 Bi3 130.2(5) 5_676 2_776 ?
O2 Ba1 Bi3 122.6(4) 1_556 2_776 ?
Se2 Ba1 Bi3 95.5(3) 1_556 2_776 ?
Se2 Ba1 Bi3 103.5(3) 4_566 2_776 ?
Bi3 Ba1 Bi3 10.5(6) 1_656 2_776 ?
O4 Se1 O4 98.6(9) . 2_665 ?
O4 Se1 O4 98.6(9) . 3_565 ?
O4 Se1 O4 98.6(9) 2_665 3_565 ?
O2 Se2 O2 98.2(7) . 2_665 ?
O2 Se2 O2 98.2(7) . 3_565 ?
O2 Se2 O2 98.2(7) 2_665 3_565 ?
O2 Se2 Ba1 49.0(6) . 2_664 ?
O2 Se2 Ba1 50.6(5) 2_665 2_664 ?
O2 Se2 Ba1 112.4(6) 3_565 2_664 ?
O2 Se2 Ba1 50.6(5) . 1_554 ?
O2 Se2 Ba1 112.4(6) 2_665 1_554 ?
O2 Se2 Ba1 49.0(6) 3_565 1_554 ?
Ba1 Se2 Ba1 85.53(9) 2_664 1_554 ?
O2 Se2 Ba1 112.4(6) . 3_564 ?
O2 Se2 Ba1 49.0(6) 2_665 3_564 ?
O2 Se2 Ba1 50.6(5) 3_565 3_564 ?
Ba1 Se2 Ba1 85.53(9) 2_664 3_564 ?
Ba1 Se2 Ba1 85.53(9) 1_554 3_564 ?
O3 Se3 O1 103.4(8) . . ?
O3 Se3 O1 103.4(8) . 5_675 ?
O1 Se3 O1 103.1(12) . 5_675 ?
Bi1 F1 Bi1 114.9(9) . 3_465 ?
Bi1 F1 Bi1 114.9(9) . 2_675 ?
Bi1 F1 Bi1 114.9(9) 3_465 2_675 ?
Se2 O2 Bi2 117.5(8) . . ?
Se2 O2 Ba1 104.1(7) . 2_664 ?
Bi2 O2 Ba1 112.2(6) . 2_664 ?
Se2 O2 Ba1 102.2(7) . 1_554 ?
Bi2 O2 Ba1 101.3(5) . 1_554 ?
Ba1 O2 Ba1 119.9(6) 2_664 1_554 ?
Se3 O1 Bi2 131.9(9) . 2_775 ?
Se3 O3 Bi2 130.9(14) . . ?
Se1 O4 Bi1 127.7(10) . . ?
Se1 O4 Ba1 119.5(9) . . ?
Bi1 O4 Ba1 107.7(7) . . ?
Bi1 F2 Bi1 113.6(8) 3_465 . ?
Bi1 F2 Ba1 117.5(6) 3_465 2_665 ?
Bi1 F2 Ba1 117.5(6) . 2_665 ?
Bi2 O5 Bi2 108.0(13) . 3_465 ?
Bi2 O5 Bi2 108.0(13) . 2_675 ?
Bi2 O5 Bi2 108.0(13) 3_465 2_675 ?
Bi3 Bi3 Bi3 59.999(6) 2_675 3_465 ?
Bi3 Bi3 F3 124.1(9) 2_675 2_675 ?
Bi3 Bi3 F3 79.5(6) 3_465 2_675 ?
Bi3 Bi3 F3 79.5(6) 2_675 3_465 ?
Bi3 Bi3 F3 124.1(9) 3_465 3_465 ?
F3 Bi3 F3 96.0(15) 2_675 3_465 ?
Bi3 Bi3 F4 140.4(5) 2_675 2_674 ?
Bi3 Bi3 F4 140.4(5) 3_465 2_674 ?
F3 Bi3 F4 95.4(11) 2_675 2_674 ?
F3 Bi3 F4 95.4(11) 3_465 2_674 ?
Bi3 Bi3 F3 41.8(5) 2_675 . ?
Bi3 Bi3 F3 41.8(5) 3_465 . ?
F3 Bi3 F3 82.3(12) 2_675 . ?
F3 Bi3 F3 82.3(12) 3_465 . ?
F4 Bi3 F3 176.5(13) 2_674 . ?
Bi3 Bi3 F4 30.0(6) 2_675 3_464 ?
Bi3 Bi3 F4 82.5(4) 3_465 3_464 ?
F3 Bi3 F4 154.0(14) 2_675 3_464 ?
F3 Bi3 F4 78.8(6) 3_465 3_464 ?
F4 Bi3 F4 110.4(10) 2_674 3_464 ?
F3 Bi3 F4 71.8(7) . 3_464 ?
Bi3 Bi3 F4 82.5(4) 2_675 1_554 ?
Bi3 Bi3 F4 30.0(6) 3_465 1_554 ?
F3 Bi3 F4 78.8(6) 2_675 1_554 ?
F3 Bi3 F4 154.0(14) 3_465 1_554 ?
F4 Bi3 F4 110.4(10) 2_674 1_554 ?
F3 Bi3 F4 71.8(7) . 1_554 ?
F4 Bi3 F4 94.7(8) 3_464 1_554 ?
Bi3 Bi3 Bi2 124.5(3) 2_675 2_675 ?
Bi3 Bi3 Bi2 124.5(3) 3_465 2_675 ?
F3 Bi3 Bi2 51.6(6) 2_675 2_675 ?
F3 Bi3 Bi2 51.6(6) 3_465 2_675 ?
F4 Bi3 Bi2 76.3(9) 2_674 2_675 ?
F3 Bi3 Bi2 100.2(9) . 2_675 ?
F4 Bi3 Bi2 130.3(5) 3_464 2_675 ?
F4 Bi3 Bi2 130.3(5) 1_554 2_675 ?
Bi3 Bi3 Bi1 117.8(2) 2_675 2_674 ?
Bi3 Bi3 Bi1 117.8(2) 3_465 2_674 ?
F3 Bi3 Bi1 114.6(11) 2_675 2_674 ?
F3 Bi3 Bi1 114.6(11) 3_465 2_674 ?
F4 Bi3 Bi1 30.3(8) 2_674 2_674 ?
F3 Bi3 Bi1 153.1(9) . 2_674 ?
F4 Bi3 Bi1 90.4(7) 3_464 2_674 ?
F4 Bi3 Bi1 90.4(7) 1_554 2_674 ?
Bi2 Bi3 Bi1 106.6(6) 2_675 2_674 ?
Bi3 Bi3 Bi2 46.5(3) 2_675 3_465 ?
Bi3 Bi3 Bi2 84.5(3) 3_465 3_465 ?
F3 Bi3 Bi2 96.8(11) 2_675 3_465 ?
F3 Bi3 Bi2 40.2(6) 3_465 3_465 ?
F4 Bi3 Bi2 134.9(6) 2_674 3_465 ?
F3 Bi3 Bi2 43.3(4) . 3_465 ?
F4 Bi3 Bi2 62.7(6) 3_464 3_465 ?
F4 Bi3 Bi2 114.5(8) 1_554 3_465 ?
Bi2 Bi3 Bi2 78.0(4) 2_675 3_465 ?
Bi1 Bi3 Bi2 143.6(2) 2_674 3_465 ?
Bi3 Bi3 Bi2 84.5(3) 2_675 . ?
Bi3 Bi3 Bi2 46.5(3) 3_465 . ?
F3 Bi3 Bi2 40.2(6) 2_675 . ?
F3 Bi3 Bi2 96.8(11) 3_465 . ?
F4 Bi3 Bi2 134.9(6) 2_674 . ?
F3 Bi3 Bi2 43.3(4) . . ?
F4 Bi3 Bi2 114.5(8) 3_464 . ?
F4 Bi3 Bi2 62.7(6) 1_554 . ?
Bi2 Bi3 Bi2 78.0(4) 2_675 . ?
Bi1 Bi3 Bi2 143.6(2) 2_674 . ?
Bi2 Bi3 Bi2 72.8(4) 3_465 . ?
Bi3 F3 Bi3 21.0(12) 2_675 3_465 ?
Bi3 F3 Bi3 14.1(8) 2_675 . ?
Bi3 F3 Bi3 14.1(8) 3_465 . ?
Bi3 F3 Bi2 92.1(7) 2_675 3_465 ?
Bi3 F3 Bi2 110.6(12) 3_465 3_465 ?
Bi3 F3 Bi2 96.8(7) . 3_465 ?
Bi3 F3 Bi2 110.6(12) 2_675 . ?
Bi3 F3 Bi2 92.1(7) 3_465 . ?
Bi3 F3 Bi2 96.8(7) . . ?
Bi2 F3 Bi2 118.7(10) 3_465 . ?
Bi3 F3 Ba1 105.7(12) 2_675 2_664 ?
Bi3 F3 Ba1 105.7(12) 3_465 2_664 ?
Bi3 F3 Ba1 115.3(11) . 2_664 ?
Bi2 F3 Ba1 113.4(6) 3_465 2_664 ?
Bi2 F3 Ba1 113.4(6) . 2_664 ?
Bi3 F4 Bi1 119.7(13) 3_466 . ?
Bi3 F4 Bi3 9.6(5) 3_466 2_676 ?
Bi1 F4 Bi3 113.5(11) . 2_676 ?
Bi3 F4 Bi3 9.6(5) 3_466 1_556 ?
Bi1 F4 Bi3 113.5(11) . 1_556 ?
Bi3 F4 Bi3 15.0(8) 2_676 1_556 ?

loop_
_geom_bond_atom_site_label_1
_geom_bond_atom_site_label_2
_geom_bond_distance
_geom_bond_site_symmetry_2
_geom_bond_publ_flag
Bi1 F4 2.09(2) . ?
Bi1 O4 2.358(18) . ?
Bi1 O4 2.358(18) 5_675 ?
Bi1 F1 2.394(12) . ?
Bi1 F2 2.411(12) . ?
Bi1 F2 2.411(12) 2_675 ?
Bi1 Bi3 3.60(2) 3_466 ?
Bi1 Ba1 4.195(3) . ?
Bi2 O1 2.404(17) 3_575 ?
Bi2 O1 2.404(17) 4_455 ?
Bi2 O2 2.467(16) . ?
Bi2 O2 2.467(16) 5_675 ?
Bi2 F3 2.494(13) . ?
Bi2 F3 2.494(13) 2_675 ?
Bi2 O3 2.62(3) . ?
Bi2 O5 2.65(2) . ?
Bi2 Bi3 3.180(18) 3_465 ?
Bi2 Bi3 3.614(19) 2_675 ?
Bi2 Bi3 3.614(19) . ?
Ba1 F2 2.65(2) 3_565 ?
Ba1 F3 2.77(2) 3_566 ?
Ba1 O4 2.827(18) 5_675 ?
Ba1 O4 2.827(19) . ?
Ba1 O2 2.836(16) 4_566 ?
Ba1 O2 2.836(16) 3_566 ?
Ba1 O2 2.884(16) 5_676 ?
Ba1 O2 2.884(16) 1_556 ?
Ba1 Se2 3.646(3) 1_556 ?
Ba1 Se2 3.646(3) 4_566 ?
Ba1 Bi3 3.749(10) 1_656 ?
Ba1 Bi3 3.749(10) 2_776 ?
Se1 O4 1.693(18) . ?
Se1 O4 1.693(18) 2_665 ?
Se1 O4 1.693(18) 3_565 ?
Se2 O2 1.702(15) . ?
Se2 O2 1.702(15) 2_665 ?
Se2 O2 1.702(15) 3_565 ?
Se3 O3 1.65(3) . ?
Se3 O1 1.709(16) . ?
Se3 O1 1.709(16) 5_675 ?
Bi3 Bi3 0.69(4) 2_675 ?
Bi3 Bi3 0.69(4) 3_465 ?
Bi3 F3 1.88(3) 2_675 ?
Bi3 F3 1.88(3) 3_465 ?
Bi3 F4 2.07(3) 2_674 ?
Bi3 F3 2.34(3) . ?
Bi3 F4 2.63(2) 3_464 ?
Bi3 F4 2.63(2) 1_554 ?
